data_7100986
loop_
_publ_author_name
'Danopoulos, Andreas A.'
'Wright, Joseph A.'
'Motherwell, Willam B.'

_publ_section_title
;
Molecular N2 complexes of iron stabilised by
N-heterocyclic 'pincer' dicarbene ligands
;
_journal_name_full 'Chemical Communications'
_journal_paper_doi 10.1039/b415562a
_journal_year 2005
_chemical_formula_moiety 'C38 H50 Fe N7 P, C4 H10 O'
_chemical_formula_sum 'C42 H60 Fe N7 O P'
_chemical_formula_weight 765.79
_space_group_IT_number 33
_space_group_name_Hall 'P 2c -2n'
_space_group_name_H-M_alt 'P n a 21'
_symmetry_cell_setting orthorhombic
_symmetry_space_group_name_Hall 'P 2c -2n'
_symmetry_space_group_name_H-M 'P n a 21'
_cell_angle_alpha 90.00
_cell_angle_beta 90.00
_cell_angle_gamma 90.00
_cell_formula_units_Z 4
_cell_length_a 18.2286(17)
_cell_length_b 17.4745(18)
_cell_length_c 13.7220(15)
_cell_measurement_temperature 120(2)
_cell_volume 4370.9(8)
_diffrn_ambient_temperature 120(2)
_exptl_crystal_density_diffrn 1.164
_cod_database_code 7100986

loop_
_symmetry_equiv_pos_as_xyz
'x, y, z'
'-x, -y, z+1/2'
'x+1/2, -y+1/2, z'
'-x+1/2, y+1/2, z+1/2'

loop_
_atom_site_label
_atom_site_type_symbol
_atom_site_fract_x
_atom_site_fract_y
_atom_site_fract_z
_atom_site_U_iso_or_equiv
_atom_site_adp_type
_atom_site_occupancy
_atom_site_symmetry_multiplicity
_atom_site_calc_flag
_atom_site_refinement_flags
_atom_site_disorder_assembly
_atom_site_disorder_group
C1 C 0.2381(2) 0.5317(2) 0.2985(3) 0.0449(11) Uani 1 1 d . . .
H1A H 0.1964 0.5310 0.2533 0.067 Uiso 1 1 calc R . .
H1B H 0.2820 0.5495 0.2641 0.067 Uiso 1 1 calc R . .
H1C H 0.2273 0.5664 0.3528 0.067 Uiso 1 1 calc R . .
C2 C 0.3268(2) 0.4537(3) 0.4338(3) 0.0476(11) Uani 1 1 d . . .
H2A H 0.3171 0.5021 0.4673 0.071 Uiso 1 1 calc R . .
H2B H 0.3740 0.4569 0.3998 0.071 Uiso 1 1 calc R . .
H2C H 0.3284 0.4120 0.4815 0.071 Uiso 1 1 calc R . .
C3 C 0.1746(2) 0.4280(3) 0.4258(3) 0.0505(12) Uani 1 1 d . . .
H3A H 0.1719 0.4737 0.4671 0.076 Uiso 1 1 calc R . .
H3B H 0.1793 0.3824 0.4669 0.076 Uiso 1 1 calc R . .
H3C H 0.1298 0.4241 0.3866 0.076 Uiso 1 1 calc R . .
C4 C 0.15945(17) 0.4151(2) 0.1121(3) 0.0248(8) Uani 1 1 d . . .
C5 C 0.10885(15) 0.32884(18) 0.2234(3) 0.0237(8) Uani 1 1 d . . .
C6 C 0.20756(18) 0.26908(19) 0.3022(2) 0.0240(7) Uani 1 1 d . . .
C7 C 0.14374(18) 0.1809(2) 0.3921(3) 0.0302(8) Uani 1 1 d . . .
H7 H 0.1344 0.1392 0.4349 0.036 Uiso 1 1 calc R . .
C8 C 0.09324(18) 0.2220(2) 0.3462(3) 0.0292(8) Uani 1 1 d . . .
H8 H 0.0415 0.2162 0.3505 0.035 Uiso 1 1 calc R . .
C9 C 0.28066(18) 0.1656(2) 0.3772(3) 0.0289(8) Uani 1 1 d . . .
C10 C 0.29790(18) 0.1126(2) 0.3052(3) 0.0298(8) Uani 1 1 d . . .
C11 C 0.24514(17) 0.0925(2) 0.2224(3) 0.0326(9) Uani 1 1 d . . .
H11 H 0.1975 0.1189 0.2354 0.039 Uiso 1 1 calc R . .
C12 C 0.2747(2) 0.1218(3) 0.1256(3) 0.0451(11) Uani 1 1 d . . .
H12A H 0.2830 0.1771 0.1299 0.068 Uiso 1 1 calc R . .
H12B H 0.2391 0.1111 0.0738 0.068 Uiso 1 1 calc R . .
H12C H 0.3211 0.0960 0.1107 0.068 Uiso 1 1 calc R . .
C13 C 0.2304(2) 0.0062(2) 0.2186(3) 0.0406(10) Uani 1 1 d . . .
H13A H 0.2757 -0.0207 0.2012 0.061 Uiso 1 1 calc R . .
H13B H 0.1927 -0.0045 0.1695 0.061 Uiso 1 1 calc R . .
H13C H 0.2134 -0.0114 0.2825 0.061 Uiso 1 1 calc R . .
C14 C 0.36548(18) 0.0768(2) 0.3103(3) 0.0341(9) Uani 1 1 d . . .
H14 H 0.3787 0.0405 0.2618 0.041 Uiso 1 1 calc R . .
C15 C 0.41402(19) 0.0931(2) 0.3846(3) 0.0391(10) Uani 1 1 d . . .
H15 H 0.4609 0.0693 0.3858 0.047 Uiso 1 1 calc R . .
C16 C 0.3949(2) 0.1434(2) 0.4565(3) 0.0409(10) Uani 1 1 d . . .
H16 H 0.4275 0.1520 0.5093 0.049 Uiso 1 1 calc R . .
C17 C 0.32831(19) 0.1821(2) 0.4533(3) 0.0334(9) Uani 1 1 d . . .
C18 C 0.3079(3) 0.2386(2) 0.5329(3) 0.0483(11) Uani 1 1 d . . .
H18 H 0.2743 0.2776 0.5037 0.058 Uiso 1 1 calc R . .
C19 C 0.3731(3) 0.2806(3) 0.5750(4) 0.0629(14) Uani 1 1 d . . .
H19A H 0.3559 0.3208 0.6192 0.094 Uiso 1 1 calc R . .
H19B H 0.4016 0.3037 0.5220 0.094 Uiso 1 1 calc R . .
H19C H 0.4041 0.2445 0.6109 0.094 Uiso 1 1 calc R . .
C20 C 0.2661(3) 0.1977(4) 0.6139(4) 0.0749(17) Uani 1 1 d . . .
H20A H 0.2962 0.1558 0.6397 0.112 Uiso 1 1 calc R . .
H20B H 0.2202 0.1768 0.5877 0.112 Uiso 1 1 calc R . .
H20C H 0.2550 0.2340 0.6662 0.112 Uiso 1 1 calc R . .
C21 C 0.03851(17) 0.3479(2) 0.1934(3) 0.0289(8) Uani 1 1 d . . .
H21 H -0.0032 0.3237 0.2213 0.035 Uiso 1 1 calc R . .
C22 C 0.03091(18) 0.4029(2) 0.1221(3) 0.0314(8) Uani 1 1 d . . .
H22 H -0.0168 0.4172 0.1011 0.038 Uiso 1 1 calc R . .
C23 C 0.09210(18) 0.4379(2) 0.0801(3) 0.0272(8) Uani 1 1 d . . .
H23 H 0.0870 0.4760 0.0313 0.033 Uiso 1 1 calc R . .
C24 C 0.24973(19) 0.4843(2) 0.0022(3) 0.0299(8) Uani 1 1 d . . .
H24 H 0.2186 0.5128 -0.0398 0.036 Uiso 1 1 calc R . .
C25 C 0.3226(2) 0.4797(2) -0.0016(3) 0.0300(8) Uani 1 1 d . . .
H25 H 0.3530 0.5045 -0.0481 0.036 Uiso 1 1 calc R . .
C26 C 0.28842(18) 0.40417(19) 0.1278(3) 0.0231(7) Uani 1 1 d . . .
C27 C 0.42063(17) 0.4035(2) 0.0793(3) 0.0264(8) Uani 1 1 d . . .
C28 C 0.4388(2) 0.3392(2) 0.0263(3) 0.0335(9) Uani 1 1 d . . .
C29 C 0.3825(2) 0.2962(2) -0.0356(3) 0.0346(9) Uani 1 1 d . . .
H29 H 0.3327 0.3078 -0.0090 0.042 Uiso 1 1 calc R . .
C30 C 0.3935(2) 0.2104(2) -0.0317(4) 0.0531(12) Uani 1 1 d . . .
H30A H 0.4375 0.1966 -0.0688 0.080 Uiso 1 1 calc R . .
H30B H 0.3506 0.1848 -0.0600 0.080 Uiso 1 1 calc R . .
H30C H 0.3994 0.1943 0.0362 0.080 Uiso 1 1 calc R . .
C31 C 0.3840(3) 0.3217(3) -0.1422(3) 0.0516(12) Uani 1 1 d . . .
H31A H 0.3734 0.3766 -0.1460 0.077 Uiso 1 1 calc R . .
H31B H 0.3468 0.2933 -0.1790 0.077 Uiso 1 1 calc R . .
H31C H 0.4326 0.3116 -0.1699 0.077 Uiso 1 1 calc R . .
C32 C 0.5102(2) 0.3119(2) 0.0319(3) 0.0426(10) Uani 1 1 d . . .
H32 H 0.5237 0.2675 -0.0037 0.051 Uiso 1 1 calc R . .
C33 C 0.5616(2) 0.3485(3) 0.0883(4) 0.0484(11) Uani 1 1 d . . .
H33 H 0.6107 0.3302 0.0899 0.058 Uiso 1 1 calc R . .
C34 C 0.5423(2) 0.4113(3) 0.1419(3) 0.0442(10) Uani 1 1 d . . .
H34 H 0.5780 0.4353 0.1821 0.053 Uiso 1 1 calc R . .
C35 C 0.47200(19) 0.4403(2) 0.1389(3) 0.0377(9) Uani 1 1 d . . .
C36 C 0.4505(2) 0.5091(3) 0.2003(4) 0.0563(13) Uani 1 1 d . . .
H36 H 0.3971 0.5041 0.2162 0.068 Uiso 1 1 calc R . .
C37 C 0.4928(3) 0.5133(3) 0.2971(4) 0.0711(16) Uani 1 1 d . . .
H37A H 0.4883 0.4644 0.3316 0.107 Uiso 1 1 calc R . .
H37B H 0.4724 0.5544 0.3375 0.107 Uiso 1 1 calc R . .
H37C H 0.5447 0.5238 0.2838 0.107 Uiso 1 1 calc R . .
C38 C 0.4605(4) 0.5825(3) 0.1433(5) 0.092(2) Uani 1 1 d . . .
H38A H 0.5127 0.5903 0.1297 0.137 Uiso 1 1 calc R . .
H38B H 0.4418 0.6257 0.1816 0.137 Uiso 1 1 calc R . .
H38C H 0.4334 0.5791 0.0818 0.137 Uiso 1 1 calc R . .
C39 C -0.1836(3) 0.7299(4) 0.4203(5) 0.098(2) Uani 1 1 d D . .
H39A H -0.2207 0.6893 0.4174 0.147 Uiso 1 1 calc R . .
H39B H -0.2078 0.7799 0.4185 0.147 Uiso 1 1 calc R . .
H39C H -0.1556 0.7251 0.4810 0.147 Uiso 1 1 calc R . .
C40 C -0.1355(4) 0.7230(6) 0.3395(5) 0.149(4) Uani 1 1 d D A .
H40A H -0.1060 0.7706 0.3387 0.179 Uiso 1 1 calc R . .
H40B H -0.1670 0.7249 0.2808 0.179 Uiso 1 1 calc R . .
C41 C -0.0354(4) 0.6508(5) 0.2349(6) 0.160(4) Uani 0.558(6) 1 d PD A 1
H41A H -0.0663 0.6367 0.1784 0.193 Uiso 0.558(6) 1 calc PR A 1
H41B H -0.0114 0.7002 0.2196 0.193 Uiso 0.558(6) 1 calc PR A 1
C42 C 0.0214(3) 0.5924(4) 0.2472(6) 0.0366(13) Uani 0.558(6) 1 d PD A 1
H42A H 0.0478 0.6015 0.3084 0.055 Uiso 0.558(6) 1 calc PR A 1
H42B H 0.0559 0.5950 0.1925 0.055 Uiso 0.558(6) 1 calc PR A 1
H42C H -0.0014 0.5417 0.2491 0.055 Uiso 0.558(6) 1 calc PR A 1
C43 C -0.0354(4) 0.6508(5) 0.2349(6) 0.160(4) Uani 0.442(6) 1 d PD A 2
H43A H 0.0040 0.6898 0.2354 0.193 Uiso 0.442(6) 1 calc PR A 2
H43B H -0.0121 0.5996 0.2376 0.193 Uiso 0.442(6) 1 calc PR A 2
C44 C -0.0790(4) 0.6579(5) 0.1442(6) 0.0366(13) Uani 0.442(6) 1 d PD A 2
H44A H -0.1019 0.6086 0.1290 0.055 Uiso 0.442(6) 1 calc PR A 2
H44B H -0.0467 0.6731 0.0904 0.055 Uiso 0.442(6) 1 calc PR A 2
H44C H -0.1172 0.6967 0.1532 0.055 Uiso 0.442(6) 1 calc PR A 2
Fe1 Fe 0.26342(2) 0.34403(2) 0.23654(4) 0.02032(11) Uani 1 1 d . . .
N1 N 0.34687(14) 0.43272(16) 0.0734(2) 0.0254(6) Uani 1 1 d . . .
N2 N 0.22850(14) 0.43872(16) 0.0800(2) 0.0233(6) Uani 1 1 d . . .
N3 N 0.16989(14) 0.36286(15) 0.1840(2) 0.0216(6) Uani 1 1 d . . .
N4 N 0.13140(14) 0.27574(15) 0.2903(2) 0.0236(6) Uani 1 1 d . . .
N5 N 0.21312(15) 0.20903(17) 0.3671(2) 0.0257(7) Uani 1 1 d . . .
N6 N 0.35275(15) 0.30842(16) 0.2626(2) 0.0263(7) Uani 1 1 d . . .
N7 N 0.40966(15) 0.28718(18) 0.2806(2) 0.0367(8) Uani 1 1 d . . .
P1 P 0.25388(5) 0.43510(6) 0.34543(8) 0.0283(2) Uani 1 1 d . . .
O1 O -0.0845(4) 0.6616(5) 0.3233(6) 0.183(3) Uani 1 1 d D . .

loop_
_atom_site_aniso_label
_atom_site_aniso_U_11
_atom_site_aniso_U_22
_atom_site_aniso_U_33
_atom_site_aniso_U_23
_atom_site_aniso_U_13
_atom_site_aniso_U_12
C1 0.053(2) 0.032(2) 0.049(3) -0.002(2) 0.002(2) 0.0111(18)
C2 0.057(3) 0.048(3) 0.038(2) -0.010(2) -0.017(2) 0.001(2)
C3 0.056(3) 0.046(3) 0.049(3) -0.010(2) 0.018(2) -0.005(2)
C4 0.0234(16) 0.0241(18) 0.0270(19) -0.0007(16) 0.0052(14) 0.0035(14)
C5 0.0187(14) 0.0262(18) 0.026(2) 0.0013(16) 0.0014(14) 0.0002(11)
C6 0.0262(16) 0.0235(19) 0.0224(18) 0.0014(16) 0.0013(13) 0.0018(13)
C7 0.0252(18) 0.034(2) 0.031(2) 0.0131(18) 0.0051(15) -0.0032(15)
C8 0.0253(17) 0.0253(19) 0.037(2) 0.0071(18) 0.0066(16) -0.0032(14)
C9 0.0198(17) 0.035(2) 0.032(2) 0.0147(18) 0.0008(14) 0.0022(14)
C10 0.0278(18) 0.034(2) 0.0276(19) 0.0109(17) 0.0047(15) 0.0022(15)
C11 0.0296(18) 0.046(2) 0.023(2) 0.0015(19) -0.0014(15) 0.0087(14)
C12 0.061(3) 0.047(3) 0.027(2) 0.006(2) 0.001(2) 0.008(2)
C13 0.043(2) 0.043(2) 0.036(3) 0.006(2) -0.0004(18) -0.0019(17)
C14 0.0273(18) 0.042(2) 0.033(2) 0.0128(19) 0.0077(15) 0.0072(16)
C15 0.0224(18) 0.049(3) 0.046(2) 0.020(2) 0.0039(17) 0.0021(16)
C16 0.034(2) 0.047(3) 0.041(2) 0.022(2) -0.0109(18) -0.0086(17)
C17 0.033(2) 0.035(2) 0.032(2) 0.0118(19) -0.0036(16) -0.0072(16)
C18 0.058(3) 0.040(3) 0.048(3) 0.003(2) -0.018(2) -0.003(2)
C19 0.078(4) 0.056(3) 0.054(3) 0.000(3) -0.036(3) -0.008(3)
C20 0.084(4) 0.087(4) 0.053(3) -0.016(3) 0.017(3) -0.012(3)
C21 0.0176(16) 0.030(2) 0.039(2) -0.0013(18) 0.0023(14) 0.0013(14)
C22 0.0202(17) 0.030(2) 0.044(2) 0.0016(18) -0.0034(15) 0.0052(14)
C23 0.0270(17) 0.027(2) 0.0274(19) 0.0058(17) -0.0024(14) 0.0045(14)
C24 0.037(2) 0.0226(19) 0.030(2) 0.0094(16) 0.0004(14) 0.0004(15)
C25 0.034(2) 0.023(2) 0.033(2) 0.0143(17) 0.0085(15) -0.0006(15)
C26 0.0245(16) 0.0184(18) 0.0263(19) -0.0022(15) 0.0009(14) -0.0020(13)
C27 0.0230(17) 0.027(2) 0.0296(19) 0.0085(17) 0.0045(14) -0.0031(13)
C28 0.0262(18) 0.040(2) 0.034(2) 0.0075(19) 0.0060(15) -0.0006(15)
C29 0.0277(18) 0.036(2) 0.040(2) -0.0017(19) 0.0042(16) 0.0010(15)
C30 0.040(2) 0.042(3) 0.077(3) -0.010(3) 0.005(2) -0.0067(19)
C31 0.059(3) 0.050(3) 0.045(3) -0.003(2) -0.005(2) -0.004(2)
C32 0.029(2) 0.050(3) 0.049(3) -0.001(2) 0.0068(18) 0.0066(18)
C33 0.0249(19) 0.061(3) 0.059(3) 0.005(3) 0.0024(19) 0.0022(19)
C34 0.028(2) 0.052(3) 0.052(3) -0.002(2) -0.0014(18) -0.0058(18)
C35 0.0285(19) 0.037(2) 0.047(2) 0.003(2) 0.0090(17) -0.0063(16)
C36 0.030(2) 0.055(3) 0.084(4) -0.019(3) -0.004(2) -0.0069(19)
C37 0.060(3) 0.076(4) 0.077(4) -0.028(3) 0.000(3) -0.019(3)
C38 0.120(5) 0.044(3) 0.111(5) -0.003(4) -0.041(4) -0.004(3)
C39 0.058(4) 0.144(6) 0.091(5) -0.009(5) -0.001(3) -0.011(4)
C40 0.096(5) 0.285(13) 0.068(5) -0.043(6) -0.027(4) 0.102(7)
C41 0.121(6) 0.303(12) 0.057(4) -0.015(6) 0.027(5) -0.110(8)
C42 0.022(2) 0.051(3) 0.037(3) -0.025(3) 0.004(2) -0.004(2)
C43 0.121(6) 0.303(12) 0.057(4) -0.015(6) 0.027(5) -0.110(8)
C44 0.022(2) 0.051(3) 0.037(3) -0.025(3) 0.004(2) -0.004(2)
Fe1 0.01698(18) 0.0217(2) 0.0223(2) 0.0030(2) 0.0009(2) -0.00012(17)
N1 0.0224(14) 0.0249(16) 0.0291(16) 0.0066(14) 0.0032(12) -0.0055(12)
N2 0.0224(14) 0.0221(16) 0.0255(16) 0.0054(14) 0.0030(12) 0.0033(11)
N3 0.0202(14) 0.0222(15) 0.0224(15) 0.0028(13) 0.0014(11) 0.0007(11)
N4 0.0189(13) 0.0225(15) 0.0295(17) 0.0042(13) 0.0031(11) -0.0016(11)
N5 0.0207(13) 0.0269(16) 0.0294(17) 0.0041(13) 0.0017(11) -0.0016(11)
N6 0.0251(15) 0.0250(16) 0.0286(17) 0.0073(13) 0.0033(11) -0.0019(11)
N7 0.0195(15) 0.041(2) 0.049(2) 0.0162(17) 0.0021(13) 0.0027(13)
P1 0.0308(5) 0.0270(5) 0.0271(5) -0.0021(5) 0.0017(4) -0.0008(4)
O1 0.131(6) 0.259(9) 0.158(7) -0.049(6) 0.020(5) -0.056(5)

loop_
_geom_bond_atom_site_label_1
_geom_bond_atom_site_label_2
_geom_bond_distance
_geom_bond_site_symmetry_2
_geom_bond_publ_flag
C1 P1 1.830(4) . ?
C1 H1A 0.9800 . ?
C1 H1B 0.9800 . ?
C1 H1C 0.9800 . ?
C2 P1 1.828(4) . ?
C2 H2A 0.9800 . ?
C2 H2B 0.9800 . ?
C2 H2C 0.9800 . ?
C3 P1 1.823(4) . ?
C3 H3A 0.9800 . ?
C3 H3B 0.9800 . ?
C3 H3C 0.9800 . ?
C4 N3 1.358(4) . ?
C4 C23 1.363(5) . ?
C4 N2 1.396(4) . ?
C5 N4 1.368(4) . ?
C5 N3 1.372(4) . ?
C5 C21 1.387(4) . ?
C6 N5 1.380(4) . ?
C6 N4 1.403(4) . ?
C6 Fe1 1.888(3) . ?
C7 C8 1.328(5) . ?
C7 N5 1.400(4) . ?
C7 H7 0.9500 . ?
C8 N4 1.397(4) . ?
C8 H8 0.9500 . ?
C9 C17 1.388(5) . ?
C9 C10 1.391(5) . ?
C9 N5 1.453(4) . ?
C10 C14 1.383(5) . ?
C10 C11 1.529(5) . ?
C11 C12 1.523(5) . ?
C11 C13 1.532(5) . ?
C11 H11 1.0000 . ?
C12 H12A 0.9800 . ?
C12 H12B 0.9800 . ?
C12 H12C 0.9800 . ?
C13 H13A 0.9800 . ?
C13 H13B 0.9800 . ?
C13 H13C 0.9800 . ?
C14 C15 1.380(5) . ?
C14 H14 0.9500 . ?
C15 C16 1.366(6) . ?
C15 H15 0.9500 . ?
C16 C17 1.390(5) . ?
C16 H16 0.9500 . ?
C17 C18 1.518(6) . ?
C18 C19 1.511(6) . ?
C18 C20 1.526(7) . ?
C18 H18 1.0000 . ?
C19 H19A 0.9800 . ?
C19 H19B 0.9800 . ?
C19 H19C 0.9800 . ?
C20 H20A 0.9800 . ?
C20 H20B 0.9800 . ?
C20 H20C 0.9800 . ?
C21 C22 1.379(5) . ?
C21 H21 0.9500 . ?
C22 C23 1.396(5) . ?
C22 H22 0.9500 . ?
C23 H23 0.9500 . ?
C24 C25 1.331(5) . ?
C24 N2 1.387(5) . ?
C24 H24 0.9500 . ?
C25 N1 1.389(4) . ?
C25 H25 0.9500 . ?
C26 N1 1.394(4) . ?
C26 N2 1.410(4) . ?
C26 Fe1 1.881(3) . ?
C27 C28 1.379(5) . ?
C27 C35 1.399(5) . ?
C27 N1 1.441(4) . ?
C28 C32 1.389(5) . ?
C28 C29 1.529(5) . ?
C29 C30 1.513(5) . ?
C29 C31 1.529(6) . ?
C29 H29 1.0000 . ?
C30 H30A 0.9800 . ?
C30 H30B 0.9800 . ?
C30 H30C 0.9800 . ?
C31 H31A 0.9800 . ?
C31 H31B 0.9800 . ?
C31 H31C 0.9800 . ?
C32 C33 1.373(6) . ?
C32 H32 0.9500 . ?
C33 C34 1.367(6) . ?
C33 H33 0.9500 . ?
C34 C35 1.379(5) . ?
C34 H34 0.9500 . ?
C35 C36 1.520(6) . ?
C36 C38 1.514(7) . ?
C36 C37 1.538(7) . ?
C36 H36 1.0000 . ?
C37 H37A 0.9800 . ?
C37 H37B 0.9800 . ?
C37 H37C 0.9800 . ?
C38 H38A 0.9800 . ?
C38 H38B 0.9800 . ?
C38 H38C 0.9800 . ?
C39 C40 1.419(6) . ?
C39 H39A 0.9800 . ?
C39 H39B 0.9800 . ?
C39 H39C 0.9800 . ?
C40 O1 1.436(10) . ?
C40 H40A 0.9900 . ?
C40 H40B 0.9900 . ?
C41 C42 1.463(7) . ?
C41 O1 1.520(10) . ?
C41 H41A 0.9900 . ?
C41 H41B 0.9900 . ?
C42 H42A 0.9800 . ?
C42 H42B 0.9800 . ?
C42 H42C 0.9800 . ?
C44 H44A 0.9800 . ?
C44 H44B 0.9800 . ?
C44 H44C 0.9800 . ?
Fe1 N6 1.779(3) . ?
Fe1 N3 1.880(3) . ?
Fe1 P1 2.1898(11) . ?
N6 N7 1.129(4) . ?
